data_2011286
loop_
_publ_author_name
'Schmalle, Helmut W.'
'Gyr, Ernst'
'Dubler, Erich'

_publ_section_title
;
 A mixed-valence iron complex of the antitumour drug 6-mercaptopurine:
 tris(6-mercaptopurine)iron(II) tetrachloroferrate(III) chloride
;
_journal_issue 8
_journal_name_full 'Acta Crystallographica Section C'
_journal_page_first 957
_journal_page_last 959
_journal_paper_doi 10.1107/S0108270100008118
_journal_volume 56
_journal_year 2000
_chemical_formula_iupac '[Fe (C5 H4 N4 S)3] [Fe Cl4] Cl'
_chemical_formula_moiety 'C15 H12 N12 S3 Fe, Fe Cl4, Cl'
_chemical_formula_sum 'C15 H12 Cl5 Fe2 N12 S3'
_chemical_formula_weight 745.50
_chemical_name_systematic
;
tris(1,6-dihydro-9H-purine-6-thione-N^7^,S)iron(II) tetrachloroferrate(III)
chloride
;
_space_group_IT_number 173
_symmetry_cell_setting trigonal
_symmetry_space_group_name_Hall 'P 6c'
_symmetry_space_group_name_H-M 'P 63'
_audit_creation_method SHELXL-97
_cell_angle_alpha 90.00
_cell_angle_beta 90.00
_cell_angle_gamma 120.00
_cell_formula_units_Z 2
_cell_length_a 10.3499(6)
_cell_length_b 10.3499(6)
_cell_length_c 14.6652(11)
_cell_measurement_reflns_used 7998
_cell_measurement_temperature 173.0(10)
_cell_measurement_theta_max 30.35
_cell_measurement_theta_min 3.6
_cell_volume 1360.48(15)
_computing_cell_refinement IPDS
_computing_data_collection 'IPDS (Stoe & Cie, 1999)'
_computing_data_reduction 'XRED in IPDS'
_computing_molecular_graphics 'PLATON (Spek, 1990) and PLUTON (Spek, 1991)'
_computing_publication_material SHELXL97
_computing_structure_refinement 'SHELXL97 (Sheldrick, 1997)'
_computing_structure_solution 'SHELXS97 (Sheldrick, 1990)'
_diffrn_ambient_temperature 173.0(10)
_diffrn_measured_fraction_theta_full .993
_diffrn_measured_fraction_theta_max .993
_diffrn_measurement_device_type 'STOE IPDS'
_diffrn_measurement_method '\f rotation scan'
_diffrn_radiation_monochromator graphite
_diffrn_radiation_source 'fine-focus sealed tube'
_diffrn_radiation_type MoK\a
_diffrn_radiation_wavelength .71073
_diffrn_reflns_av_R_equivalents .031
_diffrn_reflns_av_sigmaI/netI .035
_diffrn_reflns_limit_h_max 14
_diffrn_reflns_limit_h_min -12
_diffrn_reflns_limit_k_max 14
_diffrn_reflns_limit_k_min -14
_diffrn_reflns_limit_l_max 20
_diffrn_reflns_limit_l_min -20
_diffrn_reflns_number 16156
_diffrn_reflns_theta_full 30.35
_diffrn_reflns_theta_max 30.35
_diffrn_reflns_theta_min 3.59
_diffrn_standards_decay_% 0
_diffrn_standards_interval_count image
_diffrn_standards_interval_time 3.5
_diffrn_standards_number '50 to 200'
_exptl_absorpt_coefficient_mu 1.820
_exptl_absorpt_correction_T_max .669
_exptl_absorpt_correction_T_min .630
_exptl_absorpt_correction_type numerical
_exptl_absorpt_process_details '(Coppens et al., 1965)'
_exptl_crystal_colour red-brown
_exptl_crystal_density_diffrn 1.820
_exptl_crystal_density_method 'not measured'
_exptl_crystal_description prism
_exptl_crystal_F_000 742
_exptl_crystal_size_max .28
_exptl_crystal_size_mid .25
_exptl_crystal_size_min .24
_refine_diff_density_max .26
_refine_diff_density_min -.24
_refine_ls_abs_structure_details 'Flack (1983); 1306 Friedel pairs'
_refine_ls_abs_structure_Flack -.05(2)
_refine_ls_extinction_coef .0107(4)
_refine_ls_extinction_method 'SHELXL97 (Sheldrick, 1997)'
_refine_ls_goodness_of_fit_ref 1.098
_refine_ls_hydrogen_treatment constr
_refine_ls_matrix_type full
_refine_ls_number_parameters 114
_refine_ls_number_reflns 2717
_refine_ls_number_restraints 1
_refine_ls_restrained_S_all 1.097
_refine_ls_R_factor_all .024
_refine_ls_R_factor_gt .021
_refine_ls_shift/su_max <0.001
_refine_ls_shift/su_mean .000
_refine_ls_structure_factor_coef Fsqd
_refine_ls_weighting_details 'w = 1/[\s^2^(Fo^2^)+(0.01P)^2^] where P=(Fo^2^+2Fc^2^)/3'
_refine_ls_weighting_scheme calc
_refine_ls_wR_factor_ref .038
_reflns_number_gt 2484
_reflns_number_total 2717
_reflns_threshold_expression I>2\s(I)
_cod_data_source_file sk1395.cif
_cod_data_source_block I
_cod_database_code 2011286
_cod_database_fobs_code 2011286

loop_
_symmetry_equiv_pos_as_xyz
'x, y, z'
'-y, x-y, z'
'-x+y, -x, z'
'-x, -y, z+1/2'
'y, -x+y, z+1/2'
'x-y, x, z+1/2'

loop_
_atom_site_label
_atom_site_fract_x
_atom_site_fract_y
_atom_site_fract_z
_atom_site_U_iso_or_equiv
_atom_site_adp_type
_atom_site_calc_flag
_atom_site_refinement_flags
_atom_site_occupancy
_atom_site_disorder_assembly
_atom_site_disorder_group
_atom_site_type_symbol
Fe2 0.666666666666667 0.333333333333333 .40989(4) .02359(12) Uani d S 1 . . Fe
Cl1 0.666666666666667 0.333333333333333 -.16182(5) .01632(15) Uani d S 1 . . Cl
Cl2 0.666666666666667 0.333333333333333 .55907(7) .0501(3) Uani d S 1 . . Cl
Cl3 0.43881(8) 0.25114(9) .36101(5) .0479(2) Uani d . 1 . . Cl
Fe1 0 0 .15255(3) .01517(9) Uani d S 1 . . Fe
S6 -0.23600(6) -0.12766(8) .25433(3) .01852(10) Uani d . 1 . . S
N3 -0.4658(3) -0.5425(3) .07443(13) .0312(5) Uani d . 1 . . N
N7 -0.1220(2) -0.1982(2) .06987(11) .0177(4) Uani d . 1 . . N
C8 -0.1196(3) -0.2637(2) -.00670(13) .0200(4) Uani d . 1 . . C
H8 -0.0390 -0.2212 -.0487 .024 Uiso calc R 1 . . H
N1 -0.4545(2) -0.4048(2) .20667(13) .0254(4) Uani d . 1 . . N
H1 -0.5018 -0.4051 .2566 .030 Uiso calc R 1 . . H
C6 -0.3192(3) -0.2824(3) .18914(14) .0177(4) Uani d . 1 . . C
N9 -0.2433(2) -0.3970(2) -.01909(12) .0221(4) Uani d . 1 . . N
H9 -0.2627 -0.4564 -.0663 .026 Uiso calc R 1 . . H
C5 -0.2565(2) -0.2976(3) .10827(14) .0168(5) Uani d . 1 . . C
C4 -0.3339(3) -0.4234(3) .05506(15) .0215(5) Uani d . 1 . . C
C2 -0.5206(3) -0.5268(3) .1512(2) .0344(6) Uani d . 1 . . C
H2 -0.6144 -0.6071 .1699 .041 Uiso calc R 1 . . H

loop_
_atom_site_aniso_label
_atom_site_aniso_U_11
_atom_site_aniso_U_22
_atom_site_aniso_U_33
_atom_site_aniso_U_12
_atom_site_aniso_U_13
_atom_site_aniso_U_23
Fe2 .02305(17) .02305(17) .0247(2) .01152(8) 0 0
Cl1 .0183(2) .0183(2) .0123(3) .00916(12) 0 0
Cl2 .0625(5) .0625(5) .0252(4) .0312(2) 0 0
Cl3 .0291(4) .0554(5) .0562(4) .0188(4) -.0125(3) -.0111(4)
Fe1 .01680(13) .01680(13) .01192(18) .00840(6) 0 0
S6 .0209(2) .0208(3) .01322(16) .0099(3) .0010(2) -.0031(3)
N3 .0252(13) .0259(13) .0347(10) .0070(9) .0001(12) -.0135(12)
N7 .0211(11) .0191(9) .0130(7) .0102(8) -.0003(7) -.0012(7)
C8 .0256(14) .0255(12) .0132(7) .0159(11) .0010(10) -.0017(8)
N1 .0229(11) .0257(12) .0213(8) .0075(10) .0042(8) -.0056(9)
C6 .0180(11) .0200(11) .0155(9) .0099(10) -.0020(9) -.0016(8)
N9 .0269(10) .0276(11) .0159(7) .0167(9) -.0029(8) -.0098(9)
C5 .0186(11) .0158(11) .0171(10) .0094(9) -.0028(8) -.0032(8)
C4 .0230(11) .0207(12) .0238(10) .0133(11) -.0044(10) -.0076(9)
C2 .0223(14) .0254(16) .0439(11) .0034(12) .0022(13) -.0077(13)

loop_
_atom_type_symbol
_atom_type_description
_atom_type_scat_dispersion_real
_atom_type_scat_dispersion_imag
_atom_type_scat_source
C C .0033 .0016 'International Tables Vol C Tables 4.2.6.8 and 6.1.1.4'
H H .0000 .0000 'International Tables Vol C Tables 4.2.6.8 and 6.1.1.4'
Cl Cl .1484 .1585 'International Tables Vol C Tables 4.2.6.8 and 6.1.1.4'
N N .0061 .0033 'International Tables Vol C Tables 4.2.6.8 and 6.1.1.4'
S S .1246 .1234 'International Tables Vol C Tables 4.2.6.8 and 6.1.1.4'
Fe Fe .3463 .8444 'International Tables Vol C Tables 4.2.6.8 and 6.1.1.4'

loop_
_geom_angle_atom_site_label_1
_geom_angle_atom_site_label_2
_geom_angle_atom_site_label_3
_geom_angle_site_symmetry_1
_geom_angle_site_symmetry_3
_geom_angle
_geom_angle_publ_flag
Cl2 Fe2 Cl3 . 2_655 109.11(3) no
Cl2 Fe2 Cl3 . 3_665 109.11(3) no
Cl3 Fe2 Cl3 2_655 3_665 109.83(2) no
Cl2 Fe2 Cl3 . . 109.11(3) yes
Cl3 Fe2 Cl3 2_655 . 109.83(2) yes
Cl3 Fe2 Cl3 3_665 . 109.83(2) no
N7 Fe1 N7 3 . 91.66(7) no
N7 Fe1 N7 3 2 91.66(7) no
N7 Fe1 N7 . 2 91.66(7) yes
N7 Fe1 S6 3 2 171.45(6) no
N7 Fe1 S6 . 2 95.44(5) yes
N7 Fe1 S6 2 2 83.39(5) no
N7 Fe1 S6 3 . 95.44(5) no
N7 Fe1 S6 . . 83.39(5) yes
N7 Fe1 S6 2 . 171.45(6) yes
S6 Fe1 S6 2 . 90.122(19) yes
N7 Fe1 S6 3 3 83.39(5) no
N7 Fe1 S6 . 3 171.45(6) no
N7 Fe1 S6 2 3 95.44(5) no
S6 Fe1 S6 2 3 90.122(19) no
S6 Fe1 S6 . 3 90.123(19) no
C6 S6 Fe1 . . 93.51(8) yes
C2 N3 C4 . . 112.1(2) yes
C8 N7 C5 . . 103.72(19) yes
C8 N7 Fe1 . . 144.36(17) yes
C5 N7 Fe1 . . 111.92(13) yes
N7 C8 N9 . . 112.9(2) yes
N7 C8 H8 . . 123.5 no
N9 C8 H8 . . 123.5 no
C6 N1 C2 . . 123.7(2) yes
C6 N1 H1 . . 118.2 no
C2 N1 H1 . . 118.2 no
N1 C6 C5 . . 112.0(2) yes
N1 C6 S6 . . 125.13(17) yes
C5 C6 S6 . . 122.85(19) yes
C8 N9 C4 . . 107.62(18) yes
C8 N9 H9 . . 126.2 no
C4 N9 H9 . . 126.2 no
N7 C5 C4 . . 111.59(19) yes
N7 C5 C6 . . 128.2(2) yes
C4 C5 C6 . . 120.2(2) yes
N3 C4 N9 . . 129.4(2) yes
N3 C4 C5 . . 126.5(2) yes
N9 C4 C5 . . 104.1(2) yes
N3 C2 N1 . . 125.5(2) yes
N3 C2 H2 . . 117.2 no
N1 C2 H2 . . 117.2 no

loop_
_geom_bond_atom_site_label_1
_geom_bond_atom_site_label_2
_geom_bond_site_symmetry_2
_geom_bond_distance
_geom_bond_publ_flag
Fe2 Cl2 . 2.1878(11) yes
Fe2 Cl3 2_655 2.1892(7) no
Fe2 Cl3 3_665 2.1892(7) no
Fe2 Cl3 . 2.1892(7) yes
Fe1 N7 3 2.1638(19) no
Fe1 N7 . 2.1638(19) yes
Fe1 N7 2 2.1638(19) no
Fe1 S6 2 2.5908(6) no
Fe1 S6 . 2.5908(6) yes
Fe1 S6 3 2.5909(6) no
S6 C6 . 1.686(2) yes
N3 C2 . 1.307(3) yes
N3 C4 . 1.335(4) yes
N7 C8 . 1.318(3) yes
N7 C5 . 1.371(3) yes
C8 N9 . 1.345(3) yes
C8 H8 . .9500 no
N1 C6 . 1.363(3) yes
N1 C2 . 1.364(3) yes
N1 H1 . .8800 no
C6 C5 . 1.398(3) yes
N9 C4 . 1.371(3) yes
N9 H9 . .8800 no
C5 C4 . 1.380(3) yes
C2 H2 . .9500 no

loop_
_geom_hbond_atom_site_label_D
_geom_hbond_atom_site_label_H
_geom_hbond_atom_site_label_A
_geom_hbond_site_symmetry_A
_geom_hbond_distance_DH
_geom_hbond_distance_HA
_geom_hbond_distance_DA
_geom_hbond_angle_DHA
_geom_hbond_publ_flag
N1 H1 Cl1 6_445 .880 2.482 3.273(2) 149.8 yes
N9 H9 Cl1 1_445 .880 2.375 3.231(2) 164.2 yes
C2 H2 S6 3_445 .950 2.783 3.693(3) 160.7 yes

loop_
_geom_torsion_atom_site_label_1
_geom_torsion_atom_site_label_2
_geom_torsion_atom_site_label_3
_geom_torsion_atom_site_label_4
_geom_torsion_site_symmetry_1
_geom_torsion
_geom_torsion_publ_flag
N7 Fe1 S6 C6 3 93.98(10) no
N7 Fe1 S6 C6 . 2.93(9) no
N7 Fe1 S6 C6 2 -52.0(4) no
S6 Fe1 S6 C6 2 -92.53(8) no
S6 Fe1 S6 C6 3 177.34(8) no
N7 Fe1 N7 C8 3 80.6(3) no
N7 Fe1 N7 C8 2 -11.1(3) no
S6 Fe1 N7 C8 2 -94.6(3) no
S6 Fe1 N7 C8 . 175.9(3) no
S6 Fe1 N7 C8 3 135.1(3) no
N7 Fe1 N7 C5 3 -97.90(18) no
N7 Fe1 N7 C5 2 170.39(16) no
S6 Fe1 N7 C5 2 86.87(15) no
S6 Fe1 N7 C5 . -2.62(14) no
S6 Fe1 N7 C5 3 -43.5(4) no
C5 N7 C8 N9 . .1(3) no
Fe1 N7 C8 N9 . -178.45(19) no
C2 N1 C6 C5 . -.4(3) no
C2 N1 C6 S6 . 178.2(2) no
Fe1 S6 C6 N1 . 178.1(2) no
Fe1 S6 C6 C5 . -3.42(18) no
N7 C8 N9 C4 . -.9(3) no
C8 N7 C5 C4 . .7(3) no
Fe1 N7 C5 C4 . 179.81(15) no
C8 N7 C5 C6 . -177.7(2) no
Fe1 N7 C5 C6 . 1.4(3) no
N1 C6 C5 N7 . -179.4(2) no
S6 C6 C5 N7 . 2.0(3) no
N1 C6 C5 C4 . 2.4(3) no
S6 C6 C5 C4 . -176.23(19) no
C2 N3 C4 N9 . -179.0(3) no
C2 N3 C4 C5 . 2.1(4) no
C8 N9 C4 N3 . -177.9(3) no
C8 N9 C4 C5 . 1.3(3) no
N7 C5 C4 N3 . 177.9(2) no
C6 C5 C4 N3 . -3.6(4) no
N7 C5 C4 N9 . -1.2(3) no
C6 C5 C4 N9 . 177.29(19) no
C4 N3 C2 N1 . .2(4) no
C6 N1 C2 N3 . -1.0(5) no
